data_7248959
loop_
_publ_author_name
'Pr\;etka, Dominika'
'Marcinkowski, Dawid'
'Siwiak, Agnieszka'
'Kubicki, Maciej'
'Consiglio, Giuseppe'
'Patroniak, Violetta'
'Gorczy\'nski, Adam'

_publ_section_title
;
 Crystal engineering of monometallic lanthanide(iii) supramolecular
 systems within the N3-tridentate hydrazone Schiff-base ligand
;
_journal_issue 31
_journal_name_full CrystEngComm
_journal_page_first 4167
_journal_page_last 4180
_journal_paper_doi 10.1039/D4CE00450G
_journal_volume 26
_journal_year 2024
_chemical_formula_moiety 'C12 H17 N8 O10 Pr, 0.5(C H4 O)'
_chemical_formula_sum 'C12.5 H19 N8 O10.5 Pr'
_chemical_formula_weight 590.27
_space_group_crystal_system triclinic
_space_group_IT_number 2
_space_group_name_Hall '-P 1'
_space_group_name_H-M_alt 'P -1'
_atom_sites_solution_hydrogens geom
_audit_creation_method SHELXL-2013
_audit_update_record
;
2016-01-10 deposited with the CCDC.	2024-07-03 downloaded from the CCDC.
;
_cell_angle_alpha 99.359(4)
_cell_angle_beta 97.224(4)
_cell_angle_gamma 100.751(4)
_cell_formula_units_Z 2
_cell_length_a 8.1238(3)
_cell_length_b 10.5711(7)
_cell_length_c 12.6360(5)
_cell_measurement_reflns_used 4339
_cell_measurement_temperature 100(1)
_cell_measurement_theta_max 26.7700
_cell_measurement_theta_min 3.4650
_cell_volume 1038.18(9)
_computing_cell_refinement 'CrysAlis Pro (Agilent Technologies (2011))'
_computing_data_collection 'CrysAlis Pro (Agilent Technologies (2011))'
_computing_data_reduction 'CrysAlis Pro (Agilent Technologies (2011))'
_computing_molecular_graphics 'Mercury (MacRae et al., 2009)'
_computing_publication_material 'SHELXL-2013 (Sheldrick, 2013)'
_computing_structure_refinement 'SHELXL-2013 (Sheldrick, 2013)'
_computing_structure_solution 'SIR92 (Altomare et al., 1993)'
_diffrn_ambient_temperature 100(1)
_diffrn_detector 'CCD plate'
_diffrn_detector_area_resol_mean 16.1544
_diffrn_detector_type Eos
_diffrn_measured_fraction_theta_full 0.995
_diffrn_measured_fraction_theta_max 0.904
_diffrn_measurement_device 'four-circle diffractometer'
_diffrn_measurement_device_type 'Xcalibur, Eos'
_diffrn_measurement_method \w-scan
_diffrn_radiation_monochromator graphite
_diffrn_radiation_probe x-ray
_diffrn_radiation_type 'Mo K\a'
_diffrn_radiation_wavelength 0.71073
_diffrn_reflns_av_R_equivalents 0.0187
_diffrn_reflns_av_unetI/netI 0.0220
_diffrn_reflns_Laue_measured_fraction_full 0.995
_diffrn_reflns_Laue_measured_fraction_max 0.904
_diffrn_reflns_limit_h_max 8
_diffrn_reflns_limit_h_min -10
_diffrn_reflns_limit_k_max 13
_diffrn_reflns_limit_k_min -12
_diffrn_reflns_limit_l_max 15
_diffrn_reflns_limit_l_min -15
_diffrn_reflns_number 6734
_diffrn_reflns_point_group_measured_fraction_full 0.995
_diffrn_reflns_point_group_measured_fraction_max 0.904
_diffrn_reflns_theta_full 25.000
_diffrn_reflns_theta_max 26.793
_diffrn_reflns_theta_min 3.335
_exptl_absorpt_coefficient_mu 2.418
_exptl_absorpt_correction_T_max 1.00000
_exptl_absorpt_correction_T_min 0.56075
_exptl_absorpt_correction_type multi-scan
_exptl_absorpt_process_details
;
CrysAlisPro, Agilent Technologies,
Version 1.171.36.28 (release 01-02-2013 CrysAlis171 .NET)
(compiled Feb  1 2013,16:14:44)
Empirical absorption correction using spherical harmonics,
 implemented in SCALE3 ABSPACK scaling algorithm.
;
_exptl_crystal_colour colourless
_exptl_crystal_density_diffrn 1.888
_exptl_crystal_description prism
_exptl_crystal_F_000 586
_exptl_crystal_size_max 0.25
_exptl_crystal_size_mid 0.12
_exptl_crystal_size_min 0.12
_refine_diff_density_max 1.073
_refine_diff_density_min -0.629
_refine_diff_density_rms 0.099
_refine_ls_extinction_method none
_refine_ls_goodness_of_fit_ref 1.080
_refine_ls_hydrogen_treatment constr
_refine_ls_matrix_type full
_refine_ls_number_parameters 303
_refine_ls_number_reflns 4006
_refine_ls_number_restraints 0
_refine_ls_restrained_S_all 1.080
_refine_ls_R_factor_all 0.0236
_refine_ls_R_factor_gt 0.0226
_refine_ls_shift/su_max 0.003
_refine_ls_shift/su_mean 0.000
_refine_ls_structure_factor_coef Fsqd
_refine_ls_weighting_details 'w=1/[\s^2^(Fo^2^)+(0.0382P)^2^+1.3066P] where P=(Fo^2^+2Fc^2^)/3'
_refine_ls_weighting_scheme calc
_refine_ls_wR_factor_gt 0.0624
_refine_ls_wR_factor_ref 0.0630
_reflns_Friedel_coverage 0.000
_reflns_number_gt 3893
_reflns_number_total 4006
_reflns_threshold_expression 'I > 2\s(I)'
_cod_data_source_file d4ce00450g2.cif
_cod_data_source_block 13
_cod_depositor_comments 'Adding full bibliography for 7248946--7248974.cif.'
_cod_original_formula_sum 'C12.50 H19 N8 O10.50 Pr'
_cod_database_code 7248959
_shelx_space_group_comment
;
The symmetry employed for this shelxl refinement is uniquely defined
by the following loop, which should always be used as a source of
symmetry information in preference to the above space-group names.
They are only intended as comments.
;
_shelxl_version_number 2013-4

loop_
_space_group_symop_operation_xyz
'x, y, z'
'-x, -y, -z'

loop_
_atom_site_label
_atom_site_type_symbol
_atom_site_fract_x
_atom_site_fract_y
_atom_site_fract_z
_atom_site_U_iso_or_equiv
_atom_site_adp_type
_atom_site_occupancy
_atom_site_site_symmetry_order
_atom_site_calc_flag
_atom_site_refinement_flags_posn
_atom_site_refinement_flags_adp
_atom_site_refinement_flags_occupancy
_atom_site_disorder_assembly
_atom_site_disorder_group
Pr1 Pr 0.69568(2) 0.23296(2) 0.70948(2) 0.01151(7) Uani 1 1 d . . . . .
N1A N 0.9553(3) 0.3115(2) 0.61830(18) 0.0141(5) Uani 1 1 d . . . . .
C2A C 1.0382(4) 0.4369(3) 0.6364(2) 0.0136(5) Uani 1 1 d . . . . .
C3A C 1.1766(4) 0.4775(3) 0.5851(2) 0.0186(6) Uani 1 1 d . . . . .
H3A H 1.2306 0.5675 0.5967 0.022 Uiso 1 1 calc R U . . .
C4A C 1.2330(4) 0.3848(3) 0.5178(2) 0.0198(6) Uani 1 1 d . . . . .
H4A H 1.3268 0.4103 0.4824 0.024 Uiso 1 1 calc R U . . .
C5A C 1.1524(4) 0.2538(3) 0.5019(2) 0.0216(6) Uani 1 1 d . . . . .
H5A H 1.1912 0.1879 0.4571 0.026 Uiso 1 1 calc R U . . .
C6A C 1.0152(4) 0.2225(3) 0.5526(2) 0.0188(6) Uani 1 1 d . . . . .
H6A H 0.9587 0.1330 0.5409 0.023 Uiso 1 1 calc R U . . .
N7A N 0.9787(3) 0.5269(2) 0.70609(19) 0.0150(5) Uani 1 1 d . . . . .
C7A C 1.0654(4) 0.6641(3) 0.7404(2) 0.0179(6) Uani 1 1 d . . . . .
H7A3 H 1.0149 0.7169 0.6937 0.027 Uiso 1 1 calc R U . . .
H7A2 H 1.1860 0.6726 0.7347 0.027 Uiso 1 1 calc R U . . .
H7A1 H 1.0536 0.6950 0.8160 0.027 Uiso 1 1 calc R U . . .
N8A N 0.8240(3) 0.4839(2) 0.73410(18) 0.0126(5) Uani 1 1 d . . . . .
C9A C 0.7453(4) 0.5663(3) 0.7812(2) 0.0145(5) Uani 1 1 d . . . . .
H9A H 0.7919 0.6580 0.7973 0.017 Uiso 1 1 calc R U . . .
C10A C 0.5831(4) 0.5124(3) 0.8082(2) 0.0158(6) Uani 1 1 d . . . . .
N11A N 0.4898(3) 0.5821(2) 0.8663(2) 0.0179(5) Uani 1 1 d . . . . .
C11A C 0.5341(5) 0.7221(3) 0.9130(3) 0.0274(7) Uani 1 1 d . . . . .
H11C H 0.6462 0.7431 0.9585 0.041 Uiso 1 1 calc R U . . .
H11B H 0.4493 0.7446 0.9573 0.041 Uiso 1 1 calc R U . . .
H11A H 0.5366 0.7724 0.8544 0.041 Uiso 1 1 calc R U . . .
C12A C 0.3470(4) 0.4960(3) 0.8757(2) 0.0199(6) Uani 1 1 d . . . . .
H12A H 0.2574 0.5159 0.9127 0.024 Uiso 1 1 calc R U . . .
C13A C 0.3578(4) 0.3765(3) 0.8220(2) 0.0193(6) Uani 1 1 d . . . . .
H13A H 0.2751 0.2978 0.8146 0.023 Uiso 1 1 calc R U . . .
N14A N 0.5066(3) 0.3865(2) 0.7798(2) 0.0163(5) Uani 1 1 d . . . . .
N1B N 0.5846(3) 0.2260(2) 0.4710(2) 0.0197(5) Uani 1 1 d . . . . .
O11B O 0.5465(4) 0.2247(2) 0.37390(18) 0.0344(6) Uani 1 1 d . . . . .
O12B O 0.6231(3) 0.1253(2) 0.50445(17) 0.0213(5) Uani 1 1 d . . . . .
O13B O 0.5893(3) 0.3249(2) 0.54240(17) 0.0197(4) Uani 1 1 d . . . . .
N1C N 0.7672(4) -0.0230(3) 0.7518(2) 0.0254(6) Uani 1 1 d . . . . .
O11C O 0.8108(4) -0.1216(3) 0.7712(2) 0.0460(8) Uani 1 1 d . . . . .
O12C O 0.6920(3) 0.0421(2) 0.81531(17) 0.0212(4) Uani 1 1 d . . . . .
O13C O 0.7975(3) 0.0209(2) 0.66690(19) 0.0286(5) Uani 1 1 d . . . . .
N1D N 0.9257(3) 0.3099(3) 0.9233(2) 0.0209(5) Uani 1 1 d . . . . .
O11D O 1.0227(3) 0.3444(3) 1.00938(19) 0.0395(7) Uani 1 1 d . . . . .
O12D O 0.9751(3) 0.2654(2) 0.83622(17) 0.0223(5) Uani 1 1 d . . . . .
O13D O 0.7720(3) 0.3193(2) 0.91605(17) 0.0205(4) Uani 1 1 d . . . . .
O1E O 0.4090(3) 0.0853(2) 0.66224(18) 0.0229(5) Uani 1 1 d . . . . .
H1E H 0.3665 0.0587 0.5867 0.027 Uiso 1 1 calc R U . . .
C1E C 0.2983(6) 0.0343(4) 0.7334(4) 0.0460(10) Uani 1 1 d . . . . .
H1E1 H 0.2975 -0.0590 0.7303 0.069 Uiso 1 1 calc R U . . .
H1E2 H 0.1829 0.0452 0.7102 0.069 Uiso 1 1 calc R U . . .
H1E3 H 0.3393 0.0822 0.8081 0.069 Uiso 1 1 calc R U . . .
O1F O 0.2786(13) 0.9712(9) 0.9593(6) 0.075(2) Uani 0.5 1 d . . P . .
H1F H 0.3214 0.9786 1.0246 0.113 Uiso 0.5 1 calc R U P . .
C1F C 0.1138(15) 0.9877(11) 0.9535(8) 0.065(3) Uani 0.5 1 d . . P . .
H1F1 H 0.1110 1.0700 1.0011 0.097 Uiso 0.5 1 calc R U P . .
H1F2 H 0.0443 0.9142 0.9768 0.097 Uiso 0.5 1 calc R U P . .
H1F3 H 0.0686 0.9905 0.8784 0.097 Uiso 0.5 1 calc R U P . .

loop_
_atom_site_aniso_label
_atom_site_aniso_U_11
_atom_site_aniso_U_22
_atom_site_aniso_U_33
_atom_site_aniso_U_23
_atom_site_aniso_U_13
_atom_site_aniso_U_12
Pr1 0.01150(10) 0.00945(9) 0.01317(10) 0.00026(6) 0.00311(6) 0.00212(6)
N1A 0.0163(12) 0.0134(12) 0.0139(11) 0.0017(9) 0.0052(9) 0.0053(9)
C2A 0.0138(13) 0.0154(14) 0.0125(12) 0.0040(10) 0.0012(10) 0.0045(11)
C3A 0.0203(15) 0.0202(15) 0.0172(14) 0.0054(11) 0.0043(11) 0.0062(12)
C4A 0.0158(14) 0.0280(16) 0.0196(14) 0.0074(12) 0.0075(11) 0.0092(12)
C5A 0.0261(17) 0.0235(16) 0.0183(14) 0.0020(12) 0.0085(12) 0.0115(13)
C6A 0.0229(16) 0.0170(14) 0.0178(14) 0.0018(11) 0.0056(12) 0.0071(12)
N7A 0.0145(12) 0.0119(12) 0.0186(12) 0.0017(9) 0.0056(9) 0.0016(9)
C7A 0.0184(14) 0.0127(14) 0.0206(14) 0.0007(11) 0.0054(11) -0.0011(11)
N8A 0.0108(11) 0.0126(11) 0.0140(11) 0.0026(9) 0.0025(9) 0.0014(9)
C9A 0.0176(14) 0.0093(13) 0.0165(13) 0.0012(10) 0.0025(11) 0.0041(11)
C10A 0.0180(14) 0.0171(14) 0.0148(13) 0.0035(11) 0.0044(11) 0.0082(11)
N11A 0.0203(13) 0.0176(13) 0.0183(12) 0.0027(10) 0.0064(10) 0.0089(10)
C11A 0.0352(19) 0.0201(16) 0.0298(17) -0.0001(13) 0.0155(15) 0.0107(14)
C12A 0.0167(15) 0.0257(16) 0.0220(15) 0.0077(12) 0.0091(12) 0.0098(12)
C13A 0.0130(14) 0.0236(16) 0.0228(15) 0.0056(12) 0.0048(11) 0.0050(12)
N14A 0.0131(12) 0.0168(12) 0.0205(12) 0.0028(10) 0.0052(10) 0.0059(9)
N1B 0.0205(13) 0.0179(13) 0.0169(12) 0.0038(10) -0.0007(10) -0.0033(10)
O11B 0.0526(17) 0.0263(13) 0.0162(11) 0.0054(9) -0.0064(11) -0.0048(11)
O12B 0.0297(12) 0.0126(10) 0.0184(10) 0.0015(8) 0.0016(9) -0.0008(9)
O13B 0.0194(11) 0.0168(11) 0.0208(10) 0.0007(8) 0.0015(8) 0.0026(8)
N1C 0.0363(16) 0.0150(13) 0.0272(14) 0.0051(11) 0.0070(12) 0.0093(11)
O11C 0.076(2) 0.0267(14) 0.0545(17) 0.0235(13) 0.0294(16) 0.0338(14)
O12C 0.0263(12) 0.0173(11) 0.0218(11) 0.0036(8) 0.0074(9) 0.0069(9)
O13C 0.0487(15) 0.0177(11) 0.0252(12) 0.0061(9) 0.0159(11) 0.0134(10)
N1D 0.0215(14) 0.0229(14) 0.0147(12) 0.0027(10) 0.0004(10) -0.0019(11)
O11D 0.0305(14) 0.0602(18) 0.0186(12) 0.0026(11) -0.0074(10) -0.0012(12)
O12D 0.0149(10) 0.0352(13) 0.0178(10) 0.0040(9) 0.0048(8) 0.0068(9)
O13D 0.0229(12) 0.0207(11) 0.0179(10) 0.0008(8) 0.0060(9) 0.0056(9)
O1E 0.0179(11) 0.0190(11) 0.0268(11) 0.0006(9) 0.0016(9) -0.0041(8)
C1E 0.042(2) 0.036(2) 0.057(3) 0.0035(19) 0.017(2) 0.0018(18)
O1F 0.112(7) 0.076(5) 0.045(4) 0.007(4) 0.009(4) 0.045(5)
C1F 0.090(9) 0.053(6) 0.043(5) 0.017(4) -0.007(5) -0.001(6)

loop_
_atom_type_symbol
_atom_type_description
_atom_type_scat_dispersion_real
_atom_type_scat_dispersion_imag
_atom_type_scat_source
C C 0.0033 0.0016 'International Tables Vol C Tables 4.2.6.8 and 6.1.1.4'
H H 0.0000 0.0000 'International Tables Vol C Tables 4.2.6.8 and 6.1.1.4'
N N 0.0061 0.0033 'International Tables Vol C Tables 4.2.6.8 and 6.1.1.4'
O O 0.0106 0.0060 'International Tables Vol C Tables 4.2.6.8 and 6.1.1.4'
Pr Pr -0.2180 2.8214 'International Tables Vol C Tables 4.2.6.8 and 6.1.1.4'

loop_
_geom_angle_atom_site_label_1
_geom_angle_atom_site_label_2
_geom_angle_atom_site_label_3
_geom_angle
_geom_angle_site_symmetry_1
_geom_angle_site_symmetry_3
_geom_angle_publ_flag
O1E Pr1 O13C 83.51(8) . . ?
O1E Pr1 O12D 140.57(7) . . ?
O13C Pr1 O12D 74.26(8) . . ?
O1E Pr1 N14A 78.29(8) . . ?
O13C Pr1 N14A 157.65(8) . . ?
O12D Pr1 N14A 112.67(7) . . ?
O1E Pr1 O13D 110.88(7) . . ?
O13C Pr1 O13D 108.01(7) . . ?
O12D Pr1 O13D 49.83(7) . . ?
N14A Pr1 O13D 67.45(7) . . ?
O1E Pr1 O13B 82.86(7) . . ?
O13C Pr1 O13B 115.28(7) . . ?
O12D Pr1 O13B 136.06(7) . . ?
N14A Pr1 O13B 75.37(7) . . ?
O13D Pr1 O13B 135.87(7) . . ?
O1E Pr1 O12C 71.32(7) . . ?
O13C Pr1 O12C 49.69(7) . . ?
O12D Pr1 O12C 69.44(7) . . ?
N14A Pr1 O12C 111.22(7) . . ?
O13D Pr1 O12C 68.65(7) . . ?
O13B Pr1 O12C 150.77(7) . . ?
O1E Pr1 N1A 139.77(7) . . ?
O13C Pr1 N1A 79.71(8) . . ?
O12D Pr1 N1A 67.78(7) . . ?
N14A Pr1 N1A 122.63(8) . . ?
O13D Pr1 N1A 109.04(7) . . ?
O13B Pr1 N1A 72.01(7) . . ?
O12C Pr1 N1A 120.32(7) . . ?
O1E Pr1 O12B 67.69(7) . . ?
O13C Pr1 O12B 67.00(7) . . ?
O12D Pr1 O12B 127.92(7) . . ?
N14A Pr1 O12B 116.50(8) . . ?
O13D Pr1 O12B 174.78(6) . . ?
O13B Pr1 O12B 49.33(7) . . ?
O12C Pr1 O12B 106.29(7) . . ?
N1A Pr1 O12B 72.10(7) . . ?
O1E Pr1 N8A 137.37(7) . . ?
O13C Pr1 N8A 136.98(8) . . ?
O12D Pr1 N8A 76.26(7) . . ?
N14A Pr1 N8A 64.38(8) . . ?
O13D Pr1 N8A 74.01(7) . . ?
O13B Pr1 N8A 68.90(7) . . ?
O12C Pr1 N8A 140.18(7) . . ?
N1A Pr1 N8A 60.32(7) . . ?
O12B Pr1 N8A 110.57(7) . . ?
O1E Pr1 N1D 128.62(7) . . ?
O13C Pr1 N1D 91.33(8) . . ?
O12D Pr1 N1D 24.91(7) . . ?
N14A Pr1 N1D 89.99(8) . . ?
O13D Pr1 N1D 24.91(7) . . ?
O13B Pr1 N1D 142.26(7) . . ?
O12C Pr1 N1D 66.95(7) . . ?
N1A Pr1 N1D 88.26(7) . . ?
O12B Pr1 N1D 152.63(7) . . ?
N8A Pr1 N1D 73.39(7) . . ?
O1E Pr1 N1C 77.43(8) . . ?
O13C Pr1 N1C 24.89(7) . . ?
O12D Pr1 N1C 68.66(8) . . ?
N14A Pr1 N1C 135.53(8) . . ?
O13D Pr1 N1C 87.48(7) . . ?
O13B Pr1 N1C 136.58(7) . . ?
O12C Pr1 N1C 24.86(7) . . ?
N1A Pr1 N1C 99.64(8) . . ?
O12B Pr1 N1C 87.30(7) . . ?
N8A Pr1 N1C 144.41(8) . . ?
N1D Pr1 N1C 77.17(8) . . ?
C2A N1A C6A 117.7(2) . . ?
C2A N1A Pr1 122.88(18) . . ?
C6A N1A Pr1 119.42(19) . . ?
N1A C2A N7A 117.3(2) . . ?
N1A C2A C3A 122.0(3) . . ?
N7A C2A C3A 120.7(3) . . ?
C4A C3A C2A 118.8(3) . . ?
C4A C3A H3A 120.6 . . ?
C2A C3A H3A 120.6 . . ?
C3A C4A C5A 119.7(3) . . ?
C3A C4A H4A 120.1 . . ?
C5A C4A H4A 120.1 . . ?
C6A C5A C4A 117.9(3) . . ?
C6A C5A H5A 121.1 . . ?
C4A C5A H5A 121.1 . . ?
N1A C6A C5A 123.8(3) . . ?
N1A C6A H6A 118.1 . . ?
C5A C6A H6A 118.1 . . ?
N8A N7A C2A 116.3(2) . . ?
N8A N7A C7A 120.4(2) . . ?
C2A N7A C7A 123.0(2) . . ?
N7A C7A H7A3 109.5 . . ?
N7A C7A H7A2 109.5 . . ?
H7A3 C7A H7A2 109.5 . . ?
N7A C7A H7A1 109.5 . . ?
H7A3 C7A H7A1 109.5 . . ?
H7A2 C7A H7A1 109.5 . . ?
C9A N8A N7A 120.2(2) . . ?
C9A N8A Pr1 118.84(19) . . ?
N7A N8A Pr1 120.74(16) . . ?
N8A C9A C10A 116.5(3) . . ?
N8A C9A H9A 121.7 . . ?
C10A C9A H9A 121.7 . . ?
N14A C10A N11A 111.2(3) . . ?
N14A C10A C9A 124.0(3) . . ?
N11A C10A C9A 124.8(3) . . ?
C10A N11A C12A 107.0(2) . . ?
C10A N11A C11A 126.9(3) . . ?
C12A N11A C11A 126.1(3) . . ?
N11A C11A H11C 109.5 . . ?
N11A C11A H11B 109.5 . . ?
H11C C11A H11B 109.5 . . ?
N11A C11A H11A 109.5 . . ?
H11C C11A H11A 109.5 . . ?
H11B C11A H11A 109.5 . . ?
C13A C12A N11A 106.7(3) . . ?
C13A C12A H12A 126.7 . . ?
N11A C12A H12A 126.7 . . ?
C12A C13A N14A 109.7(3) . . ?
C12A C13A H13A 125.2 . . ?
N14A C13A H13A 125.2 . . ?
C10A N14A C13A 105.4(2) . . ?
C10A N14A Pr1 114.76(18) . . ?
C13A N14A Pr1 137.6(2) . . ?
O11B N1B O13B 122.3(3) . . ?
O11B N1B O12B 120.9(3) . . ?
O13B N1B O12B 116.8(2) . . ?
O11B N1B Pr1 177.3(2) . . ?
O13B N1B Pr1 57.95(14) . . ?
O12B N1B Pr1 58.90(13) . . ?
N1B O12B Pr1 96.09(16) . . ?
N1B O13B Pr1 97.71(16) . . ?
O11C N1C O12C 122.0(3) . . ?
O11C N1C O13C 121.4(3) . . ?
O12C N1C O13C 116.6(2) . . ?
O11C N1C Pr1 174.4(3) . . ?
O12C N1C Pr1 59.81(14) . . ?
O13C N1C Pr1 57.04(14) . . ?
N1C O12C Pr1 95.32(17) . . ?
N1C O13C Pr1 98.07(17) . . ?
O11D N1D O13D 121.7(3) . . ?
O11D N1D O12D 121.5(3) . . ?
O13D N1D O12D 116.7(2) . . ?
O11D N1D Pr1 178.0(2) . . ?
O13D N1D Pr1 59.18(14) . . ?
O12D N1D Pr1 57.55(14) . . ?
N1D O12D Pr1 97.54(16) . . ?
N1D O13D Pr1 95.90(16) . . ?
C1E O1E Pr1 129.2(2) . . ?
C1E O1E H1E 115.4 . . ?
Pr1 O1E H1E 115.4 . . ?
O1E C1E H1E1 109.5 . . ?
O1E C1E H1E2 109.5 . . ?
H1E1 C1E H1E2 109.5 . . ?
O1E C1E H1E3 109.5 . . ?
H1E1 C1E H1E3 109.5 . . ?
H1E2 C1E H1E3 109.5 . . ?
C1F O1F H1F 109.5 . . ?
O1F C1F H1F1 109.5 . . ?
O1F C1F H1F2 109.5 . . ?
H1F1 C1F H1F2 109.5 . . ?
O1F C1F H1F3 109.5 . . ?
H1F1 C1F H1F3 109.5 . . ?
H1F2 C1F H1F3 109.5 . . ?

loop_
_geom_bond_atom_site_label_1
_geom_bond_atom_site_label_2
_geom_bond_distance
_geom_bond_site_symmetry_2
_geom_bond_publ_flag
Pr1 O1E 2.491(2) . ?
Pr1 O13C 2.532(2) . ?
Pr1 O12D 2.540(2) . ?
Pr1 N14A 2.567(2) . ?
Pr1 O13D 2.576(2) . ?
Pr1 O13B 2.583(2) . ?
Pr1 O12C 2.593(2) . ?
Pr1 N1A 2.595(2) . ?
Pr1 O12B 2.600(2) . ?
Pr1 N8A 2.615(2) . ?
Pr1 N1D 2.984(2) . ?
Pr1 N1C 2.987(3) . ?
N1A C2A 1.339(4) . ?
N1A C6A 1.353(4) . ?
C2A N7A 1.386(4) . ?
C2A C3A 1.400(4) . ?
C3A C4A 1.374(4) . ?
C3A H3A 0.9500 . ?
C4A C5A 1.388(5) . ?
C4A H4A 0.9500 . ?
C5A C6A 1.369(4) . ?
C5A H5A 0.9500 . ?
C6A H6A 0.9500 . ?
N7A N8A 1.364(3) . ?
N7A C7A 1.458(4) . ?
C7A H7A3 0.9800 . ?
C7A H7A2 0.9800 . ?
C7A H7A1 0.9800 . ?
N8A C9A 1.288(4) . ?
C9A C10A 1.440(4) . ?
C9A H9A 0.9500 . ?
C10A N14A 1.329(4) . ?
C10A N11A 1.352(4) . ?
N11A C12A 1.366(4) . ?
N11A C11A 1.460(4) . ?
C11A H11C 0.9800 . ?
C11A H11B 0.9800 . ?
C11A H11A 0.9800 . ?
C12A C13A 1.358(4) . ?
C12A H12A 0.9500 . ?
C13A N14A 1.373(4) . ?
C13A H13A 0.9500 . ?
N1B O11B 1.224(3) . ?
N1B O13B 1.256(3) . ?
N1B O12B 1.284(3) . ?
N1C O11C 1.213(4) . ?
N1C O12C 1.261(3) . ?
N1C O13C 1.270(4) . ?
N1D O11D 1.218(3) . ?
N1D O13D 1.264(3) . ?
N1D O12D 1.268(3) . ?
O1E C1E 1.445(5) . ?
O1E H1E 0.9500 . ?
C1E H1E1 0.9800 . ?
C1E H1E2 0.9800 . ?
C1E H1E3 0.9800 . ?
O1F C1F 1.376(14) . ?
O1F H1F 0.8400 . ?
C1F H1F1 0.9800 . ?
C1F H1F2 0.9800 . ?
C1F H1F3 0.9800 . ?

loop_
_geom_hbond_atom_site_label_D
_geom_hbond_atom_site_label_H
_geom_hbond_atom_site_label_A
_geom_hbond_distance_DH
_geom_hbond_distance_HA
_geom_hbond_distance_DA
_geom_hbond_angle_DHA
_geom_hbond_site_symmetry_A
C3A H3A O11B 0.95 2.51 3.431(4) 162.2 2_766
C5A H5A O13C 0.95 2.51 3.434(4) 162.8 2_756
C6A H6A O13C 0.95 2.49 3.161(4) 127.4 .
C7A H7A1 O11D 0.98 2.44 3.340(4) 151.7 2_767
C9A H9A O11C 0.95 2.39 3.268(4) 154.3 1_565
C13A H13A O12D 0.95 2.45 3.151(4) 130.1 1_455
O1E H1E O12B 0.95 2.11 2.753(3) 123.3 2_656
C1E H1E3 O1F 0.98 2.45 3.051(9) 119.0 1_545
O1F H1F O12C 0.84 2.08 2.857(8) 152.8 2_667
C1F H1F3 O11C 0.98 2.34 3.057(11) 129.6 1_465

loop_
_geom_torsion_atom_site_label_1
_geom_torsion_atom_site_label_2
_geom_torsion_atom_site_label_3
_geom_torsion_atom_site_label_4
_geom_torsion
_geom_torsion_site_symmetry_1
_geom_torsion_site_symmetry_2
_geom_torsion_site_symmetry_3
_geom_torsion_site_symmetry_4
_geom_torsion_publ_flag
C6A N1A C2A N7A -178.3(2) . . . . ?
Pr1 N1A C2A N7A -0.8(3) . . . . ?
C6A N1A C2A C3A 3.4(4) . . . . ?
Pr1 N1A C2A C3A -179.1(2) . . . . ?
N1A C2A C3A C4A -2.7(4) . . . . ?
N7A C2A C3A C4A 179.1(3) . . . . ?
C2A C3A C4A C5A 0.1(4) . . . . ?
C3A C4A C5A C6A 1.6(5) . . . . ?
C2A N1A C6A C5A -1.6(4) . . . . ?
Pr1 N1A C6A C5A -179.2(2) . . . . ?
C4A C5A C6A N1A -0.9(5) . . . . ?
N1A C2A N7A N8A -11.5(4) . . . . ?
C3A C2A N7A N8A 166.8(2) . . . . ?
N1A C2A N7A C7A 174.4(2) . . . . ?
C3A C2A N7A C7A -7.3(4) . . . . ?
C2A N7A N8A C9A -167.0(3) . . . . ?
C7A N7A N8A C9A 7.3(4) . . . . ?
C2A N7A N8A Pr1 18.6(3) . . . . ?
C7A N7A N8A Pr1 -167.11(19) . . . . ?
N7A N8A C9A C10A -179.8(2) . . . . ?
Pr1 N8A C9A C10A -5.3(3) . . . . ?
N8A C9A C10A N14A -5.5(4) . . . . ?
N8A C9A C10A N11A 173.7(3) . . . . ?
N14A C10A N11A C12A 0.2(3) . . . . ?
C9A C10A N11A C12A -179.0(3) . . . . ?
N14A C10A N11A C11A 178.8(3) . . . . ?
C9A C10A N11A C11A -0.5(5) . . . . ?
C10A N11A C12A C13A -0.5(3) . . . . ?
C11A N11A C12A C13A -179.0(3) . . . . ?
N11A C12A C13A N14A 0.6(3) . . . . ?
N11A C10A N14A C13A 0.1(3) . . . . ?
C9A C10A N14A C13A 179.4(3) . . . . ?
N11A C10A N14A Pr1 -166.18(18) . . . . ?
C9A C10A N14A Pr1 13.1(4) . . . . ?
C12A C13A N14A C10A -0.4(3) . . . . ?
C12A C13A N14A Pr1 161.0(2) . . . . ?
O11B N1B O12B Pr1 176.9(3) . . . . ?
O13B N1B O12B Pr1 -2.6(3) . . . . ?
O11B N1B O13B Pr1 -176.8(3) . . . . ?
O12B N1B O13B Pr1 2.6(3) . . . . ?
O11C N1C O12C Pr1 173.8(3) . . . . ?
O13C N1C O12C Pr1 -5.2(3) . . . . ?
O11C N1C O13C Pr1 -173.6(3) . . . . ?
O12C N1C O13C Pr1 5.4(3) . . . . ?
O11D N1D O12D Pr1 -177.9(3) . . . . ?
O13D N1D O12D Pr1 0.7(3) . . . . ?
O11D N1D O13D Pr1 177.9(3) . . . . ?
O12D N1D O13D Pr1 -0.7(3) . . . . ?
